data_7211705
loop_
_publ_author_name
'Wang, Duo-Zhi'
'Hu, Tong-Liang'
'Zhao, Jiong-Peng'
'Bu, Xian-He'

_publ_section_title
;
 Metal--organic coordination architectures of bis(1,2,4-triazole) ligands
 bearing different spacers: syntheses, structures and luminescent
 properties
;
_journal_issue 11
_journal_name_full CrystEngComm
_journal_page_first 3587
_journal_paper_doi 10.1039/b913147g
_journal_volume 12
_journal_year 2010
_chemical_formula_sum 'C36 H48 Cl2 Mn N12 O8'
_chemical_formula_weight 902.70
_chemical_name_systematic
;
?
;
_space_group_IT_number 12
_symmetry_cell_setting monoclinic
_symmetry_space_group_name_Hall '-C 2y'
_symmetry_space_group_name_H-M 'C 1 2/m 1'
_atom_sites_solution_hydrogens geom
_atom_sites_solution_primary direct
_atom_sites_solution_secondary difmap
_audit_creation_method SHELXL-97
_cell_angle_alpha 90.00
_cell_angle_beta 98.827(6)
_cell_angle_gamma 90.00
_cell_formula_units_Z 2
_cell_length_a 9.324(3)
_cell_length_b 15.989(5)
_cell_length_c 15.217(5)
_cell_measurement_reflns_used 1425
_cell_measurement_temperature 294(2)
_cell_measurement_theta_max 22.34
_cell_measurement_theta_min 2.55
_cell_volume 2241.7(12)
_computing_cell_refinement 'Bruker SMART'
_computing_data_collection 'Bruker SMART'
_computing_data_reduction 'Bruker SAINT'
_computing_molecular_graphics 'Bruker SHELXTL'
_computing_publication_material 'Bruker SHELXTL'
_computing_structure_refinement 'SHELXL-97 (Sheldrick, 1997)'
_computing_structure_solution 'SHELXS-97 (Sheldrick, 1990)'
_diffrn_ambient_temperature 294(2)
_diffrn_measured_fraction_theta_full 0.985
_diffrn_measured_fraction_theta_max 0.985
_diffrn_measurement_device_type 'CCD area detector'
_diffrn_measurement_method 'phi and omega scans'
_diffrn_radiation_monochromator graphite
_diffrn_radiation_source 'fine-focus sealed tube'
_diffrn_radiation_type MoK\a
_diffrn_radiation_wavelength 0.71073
_diffrn_reflns_av_R_equivalents 0.0465
_diffrn_reflns_av_sigmaI/netI 0.0538
_diffrn_reflns_limit_h_max 11
_diffrn_reflns_limit_h_min -10
_diffrn_reflns_limit_k_max 18
_diffrn_reflns_limit_k_min -18
_diffrn_reflns_limit_l_max 18
_diffrn_reflns_limit_l_min -10
_diffrn_reflns_number 5620
_diffrn_reflns_theta_full 25.01
_diffrn_reflns_theta_max 25.01
_diffrn_reflns_theta_min 1.35
_exptl_absorpt_coefficient_mu 0.474
_exptl_absorpt_correction_T_max 0.7837
_exptl_absorpt_correction_T_min 0.7430
_exptl_absorpt_correction_type multi-scan
_exptl_absorpt_process_details SADABS
_exptl_crystal_colour Pink
_exptl_crystal_density_diffrn 1.337
_exptl_crystal_density_meas ?
_exptl_crystal_density_method 'not measured'
_exptl_crystal_description Block
_exptl_crystal_F_000 942
_exptl_crystal_size_max 0.18
_exptl_crystal_size_mid 0.16
_exptl_crystal_size_min 0.14
_refine_diff_density_max 0.878
_refine_diff_density_min -0.355
_refine_diff_density_rms 0.124
_refine_ls_extinction_method none
_refine_ls_goodness_of_fit_ref 1.072
_refine_ls_hydrogen_treatment constr
_refine_ls_matrix_type full
_refine_ls_number_parameters 159
_refine_ls_number_reflns 2020
_refine_ls_number_restraints 0
_refine_ls_restrained_S_all 1.072
_refine_ls_R_factor_all 0.0991
_refine_ls_R_factor_gt 0.0675
_refine_ls_shift/su_max 0.000
_refine_ls_shift/su_mean 0.000
_refine_ls_structure_factor_coef Fsqd
_refine_ls_weighting_details 'calc w=1/[\s^2^(Fo^2^)+(0.1294P)^2^+0.0000P] where P=(Fo^2^+2Fc^2^)/3'
_refine_ls_weighting_scheme calc
_refine_ls_wR_factor_gt 0.1807
_refine_ls_wR_factor_ref 0.2073
_reflns_number_gt 1353
_reflns_number_total 2020
_reflns_threshold_expression >2sigma(I)
_cod_data_source_file b913147g.txt
_cod_data_source_block 3
_cod_depositor_comments
;
The following automatic conversions were performed:

'_symmetry_cell_setting' value 'Monoclinic' changed to 'monoclinic'
according to /home/saulius/struct/CIF-dictionaries/cif_core.dic
dictionary named 'cif_core.dic' version 2.4.2 from
2011-04-26.

'_exptl_absorpt_correction_type' value 'Multi-Scan'
changed to 'multi-scan' according to
/home/saulius/struct/CIF-dictionaries/cif_core.dic dictionary named
'cif_core.dic' version 2.4.2 from 2011-04-26.

Automatic conversion script
Id: cif_fix_values 1891 2012-01-12 08:04:46Z andrius 

The following automatic conversions were performed:

'_exptl_crystal_density_meas' value 'None' was changed to '?' - the
value is perceived as not measured.

Automatic conversion script
Id: cif_fix_values 3008 2015-01-20 13:52:24Z robertas 
;
_cod_original_sg_symbol_H-M C2/m
_cod_database_code 7211705

loop_
_symmetry_equiv_pos_as_xyz
'x, y, z'
'-x, y, -z'
'x+1/2, y+1/2, z'
'-x+1/2, y+1/2, -z'
'-x, -y, -z'
'x, -y, z'
'-x+1/2, -y+1/2, -z'
'x+1/2, -y+1/2, z'

loop_
_atom_site_label
_atom_site_type_symbol
_atom_site_fract_x
_atom_site_fract_y
_atom_site_fract_z
_atom_site_U_iso_or_equiv
_atom_site_adp_type
_atom_site_occupancy
_atom_site_symmetry_multiplicity
_atom_site_calc_flag
_atom_site_refinement_flags
C1 C 0.5844(5) 0.6635(3) 0.1237(3) 0.0444(11) Uani 1 1 d .
H1 H 0.4920 0.6634 0.1396 0.053 Uiso 1 1 calc R
C2 C 0.7704(5) 0.6333(3) 0.0703(3) 0.0541(13) Uani 1 1 d .
H2A H 0.8334 0.6050 0.0388 0.065 Uiso 1 1 calc R
C3 C 0.6743(5) 0.7990(3) 0.2003(3) 0.0531(12) Uani 1 1 d .
H3A H 0.5752 0.8061 0.2110 0.064 Uiso 1 1 calc R
H3B H 0.6985 0.8466 0.1659 0.064 Uiso 1 1 calc R
C4 C 0.7743(5) 0.7978(2) 0.2885(3) 0.0451(11) Uani 1 1 d .
C5 C 0.7834(7) 0.7286(3) 0.3440(4) 0.0805(19) Uani 1 1 d .
H5 H 0.7300 0.6809 0.3257 0.097 Uiso 1 1 calc R
C6 C 0.8701(8) 0.7295(3) 0.4257(4) 0.0820(19) Uani 1 1 d .
H6 H 0.8732 0.6824 0.4618 0.098 Uiso 1 1 calc R
C7 C 0.9537(5) 0.7993(3) 0.4559(3) 0.0501(12) Uani 1 1 d .
C8 C 0.9425(5) 0.8679(3) 0.4005(3) 0.0521(13) Uani 1 1 d .
H8 H 0.9947 0.9160 0.4189 0.063 Uiso 1 1 calc R
C9 C 0.8547(5) 0.8670(3) 0.3174(3) 0.0521(12) Uani 1 1 d .
H9 H 0.8507 0.9141 0.2812 0.063 Uiso 1 1 calc R
Cl1 Cl 0.67625(18) 0.5000 -0.11048(10) 0.0489(5) Uani 1 2 d S
Mn1 Mn 0.5000 0.5000 0.0000 0.0352(4) Uani 1 4 d S
N1 N 0.6834(4) 0.7218(2) 0.1475(2) 0.0439(9) Uani 1 1 d .
N2 N 0.8062(4) 0.7023(2) 0.1138(3) 0.0593(11) Uani 1 1 d .
N3 N 0.6334(4) 0.6060(2) 0.0747(2) 0.0413(9) Uani 1 1 d .
O1 O 0.5084(7) 0.0000 0.2192(4) 0.0795(17) Uani 1 2 d S
O2 O 0.7266(9) 0.5000 0.2735(5) 0.087(2) Uani 1 2 d S
O3 O 0.7888(16) 0.5000 0.3506(17) 0.119(7) Uani 0.50 2 d SP
O4 O 0.541(3) 1.0000 0.4020(7) 0.138(7) Uani 0.50 2 d SP
O3' O 0.8157(11) 0.5000 0.4435(9) 0.066(3) Uani 0.50 2 d SP
O4' O 0.516(4) 0.9658(11) 0.342(3) 0.24(2) Uani 0.25 1 d P

loop_
_atom_site_aniso_label
_atom_site_aniso_U_11
_atom_site_aniso_U_22
_atom_site_aniso_U_33
_atom_site_aniso_U_23
_atom_site_aniso_U_13
_atom_site_aniso_U_12
C1 0.037(2) 0.043(2) 0.049(3) -0.014(2) -0.007(2) -0.0026(19)
C2 0.040(3) 0.059(3) 0.060(3) -0.018(2) -0.002(2) -0.006(2)
C3 0.059(3) 0.040(2) 0.052(3) -0.012(2) -0.015(2) -0.002(2)
C4 0.057(3) 0.032(2) 0.044(2) -0.0061(18) -0.001(2) -0.0023(19)
C5 0.121(5) 0.049(3) 0.061(3) -0.003(3) -0.019(3) -0.032(3)
C6 0.141(5) 0.041(3) 0.053(3) 0.010(2) -0.021(3) -0.033(3)
C7 0.075(3) 0.035(2) 0.038(2) -0.0041(18) -0.001(2) -0.001(2)
C8 0.072(3) 0.030(2) 0.048(3) 0.0026(19) -0.013(2) -0.009(2)
C9 0.070(3) 0.034(2) 0.046(3) 0.004(2) -0.012(2) -0.006(2)
Cl1 0.0648(11) 0.0416(8) 0.0404(9) 0.000 0.0085(7) 0.000
Mn1 0.0416(7) 0.0260(6) 0.0337(7) 0.000 -0.0078(5) 0.000
N1 0.045(2) 0.0353(18) 0.047(2) -0.0076(15) -0.0080(17) -0.0028(15)
N2 0.051(2) 0.059(2) 0.067(3) -0.019(2) 0.007(2) -0.0154(19)
N3 0.0404(19) 0.0365(18) 0.042(2) -0.0044(16) -0.0097(16) -0.0023(15)
O1 0.102(4) 0.046(3) 0.090(4) 0.000 0.012(4) 0.000
O2 0.128(6) 0.058(3) 0.079(4) 0.000 0.025(4) 0.000
O3 0.091(11) 0.037(6) 0.24(3) 0.000 0.073(15) 0.000
O4 0.25(2) 0.152(17) 0.014(5) 0.000 0.028(9) 0.000
O3' 0.062(6) 0.045(5) 0.086(8) 0.000 -0.006(6) 0.000
O4' 0.34(4) 0.051(10) 0.44(5) -0.052(19) 0.36(4) -0.031(16)

loop_
_atom_type_symbol
_atom_type_description
_atom_type_scat_dispersion_real
_atom_type_scat_dispersion_imag
_atom_type_scat_source
C C 0.0033 0.0016 'International Tables Vol C Tables 4.2.6.8 and 6.1.1.4'
H H 0.0000 0.0000 'International Tables Vol C Tables 4.2.6.8 and 6.1.1.4'
N N 0.0061 0.0033 'International Tables Vol C Tables 4.2.6.8 and 6.1.1.4'
O O 0.0106 0.0060 'International Tables Vol C Tables 4.2.6.8 and 6.1.1.4'
Mn Mn 0.3368 0.7283 'International Tables Vol C Tables 4.2.6.8 and 6.1.1.4'
Cl Cl 0.1484 0.1585 'International Tables Vol C Tables 4.2.6.8 and 6.1.1.4'

loop_
_geom_angle_atom_site_label_1
_geom_angle_atom_site_label_2
_geom_angle_atom_site_label_3
_geom_angle
_geom_angle_site_symmetry_1
_geom_angle_site_symmetry_3
N3 C1 N1 111.2(4) . .
N3 C1 H1 124.4 . .
N1 C1 H1 124.4 . .
N2 C2 N3 114.5(4) . .
N2 C2 H2A 122.8 . .
N3 C2 H2A 122.8 . .
N1 C3 C4 113.0(3) . .
N1 C3 H3A 109.0 . .
C4 C3 H3A 109.0 . .
N1 C3 H3B 109.0 . .
C4 C3 H3B 109.0 . .
H3A C3 H3B 107.8 . .
C9 C4 C5 118.0(4) . .
C9 C4 C3 120.5(4) . .
C5 C4 C3 121.5(4) . .
C6 C5 C4 121.0(4) . .
C6 C5 H5 119.5 . .
C4 C5 H5 119.5 . .
C5 C6 C7 121.8(4) . .
C5 C6 H6 119.1 . .
C7 C6 H6 119.1 . .
C8 C7 C6 116.6(4) . .
C8 C7 C7 122.2(3) . 2_756
C6 C7 C7 121.1(3) . 2_756
C7 C8 C9 121.6(4) . .
C7 C8 H8 119.2 . .
C9 C8 H8 119.2 . .
C4 C9 C8 121.0(4) . .
C4 C9 H9 119.5 . .
C8 C9 H9 119.5 . .
N3 Mn1 N3 180.00(19) 5_665 .
N3 Mn1 N3 95.08(16) 5_665 2_655
N3 Mn1 N3 84.92(16) . 2_655
N3 Mn1 N3 84.92(16) 5_665 6_565
N3 Mn1 N3 95.08(16) . 6_565
N3 Mn1 N3 180.00(16) 2_655 6_565
N3 Mn1 Cl1 91.66(10) 5_665 .
N3 Mn1 Cl1 88.34(10) . .
N3 Mn1 Cl1 91.66(10) 2_655 .
N3 Mn1 Cl1 88.34(10) 6_565 .
N3 Mn1 Cl1 88.34(10) 5_665 5_665
N3 Mn1 Cl1 91.66(10) . 5_665
N3 Mn1 Cl1 88.34(10) 2_655 5_665
N3 Mn1 Cl1 91.66(10) 6_565 5_665
Cl1 Mn1 Cl1 180.0 . 5_665
C1 N1 N2 109.1(3) . .
C1 N1 C3 129.8(4) . .
N2 N1 C3 121.1(3) . .
C2 N2 N1 102.8(4) . .
C1 N3 C2 102.5(3) . .
C1 N3 Mn1 126.2(3) . .
C2 N3 Mn1 130.7(3) . .
O2 O3 O3' 162.3(13) . .
O4' O4 O4' 62(4) . 6_575
O4 O4' O4' 58.8(17) . 6_575

loop_
_geom_bond_atom_site_label_1
_geom_bond_atom_site_label_2
_geom_bond_distance
_geom_bond_site_symmetry_2
C1 N3 1.309(5) .
C1 N1 1.322(5) .
C1 H1 0.9300 .
C2 N2 1.303(6) .
C2 N3 1.361(6) .
C2 H2A 0.9300 .
C3 N1 1.482(5) .
C3 C4 1.513(6) .
C3 H3A 0.9700 .
C3 H3B 0.9700 .
C4 C9 1.371(6) .
C4 C5 1.387(7) .
C5 C6 1.375(7) .
C5 H5 0.9300 .
C6 C7 1.398(6) .
C6 H6 0.9300 .
C7 C8 1.377(6) .
C7 C7 1.480(9) 2_756
C8 C9 1.397(6) .
C8 H8 0.9300 .
C9 H9 0.9300 .
Cl1 Mn1 2.5249(17) .
Mn1 N3 2.298(3) 5_665
Mn1 N3 2.298(3) .
Mn1 N3 2.298(3) 2_655
Mn1 N3 2.298(3) 6_565
Mn1 Cl1 2.5249(17) 5_665
N1 N2 1.361(5) .
O2 O3 1.23(2) .
O3 O3' 1.40(2) .
O4 O4' 1.06(4) .
O4 O4' 1.06(4) 6_575
O4' O4' 1.09(4) 6_575
